data_7044714
loop_
_publ_author_name
'Vasko, Petra'
'Hurmalainen, Juha'
'Mansikkam\"aki, Akseli'
'Peuronen, Anssi'
'Mailman, Aaron'
'Tuononen, Heikki M.'

_publ_section_title
;
 Synthesis of new hybrid 1,4-thiazinyl-1,2,3-dithiazolyl radicals via
 Smiles rearrangement
;
_journal_name_full 'Dalton Transactions'
_journal_paper_doi 10.1039/C7DT03243A
_journal_year 2017
_chemical_formula_moiety 'C14 H14 N5 S, C F3 O3 S'
_chemical_formula_sum 'C15 H14 F3 N5 O3 S2'
_chemical_formula_weight 433.43
_chemical_name_systematic
;
 ?
;
_space_group_crystal_system triclinic
_space_group_IT_number 2
_space_group_name_Hall '-P 1'
_space_group_name_H-M_alt 'P -1'
_symmetry_space_group_name_Hall '-P 1'
_symmetry_space_group_name_H-M 'P -1'
_atom_sites_solution_hydrogens mixed
_atom_sites_solution_primary direct
_audit_creation_date 2017-01-05
_audit_creation_method
;
Olex2 1.2
(compiled 2017.01.04 svn.r3372 for OlexSys, GUI svn.r5289)
;
_audit_update_record
;
2017-09-28 deposited with the CCDC.
2017-10-04 downloaded from the CCDC.
;
_cell_angle_alpha 69.289(16)
_cell_angle_beta 79.357(16)
_cell_angle_gamma 85.084(18)
_cell_formula_units_Z 2
_cell_length_a 6.1521(15)
_cell_length_b 11.658(2)
_cell_length_c 13.584(2)
_cell_measurement_reflns_used 1661
_cell_measurement_temperature 120.0(1)
_cell_measurement_theta_max 28.6930
_cell_measurement_theta_min 3.2470
_cell_volume 895.4(3)
_computing_cell_refinement 'CrysAlisPro 1.171.38.41 (Rigaku OD, 2015)'
_computing_data_collection 'CrysAlisPro 1.171.38.41 (Rigaku OD, 2015)'
_computing_data_reduction 'CrysAlisPro 1.171.38.41 (Rigaku OD, 2015)'
_computing_molecular_graphics 'Olex2 (Dolomanov et al., 2009)'
_computing_publication_material 'Olex2 (Dolomanov et al., 2009)'
_computing_structure_refinement 'ShelXL (Sheldrick, 2015)'
_computing_structure_solution 'ShelXS (Sheldrick, 2008)'
_diffrn_ambient_temperature 120.0(1)
_diffrn_detector_area_resol_mean 16.0107
_diffrn_detector_type Eos
_diffrn_measured_fraction_theta_full 0.990
_diffrn_measured_fraction_theta_max 0.990
_diffrn_measurement_details
;
List of Runs (angles in degrees, time in seconds):

  # Type    Start    End  Width  t~exp~   \w     \q     \k     \f   Frames
#--------------------------------------------------------------------------
  1  \w      2.00  88.00   2.00   59.25    --   19.23  57.00 120.00   43
  2  \w    -11.00  87.00   2.00   59.25    --   19.23  77.00-120.00   49
  3  \w     22.00  60.00   2.00   59.25    --   19.23 -99.00   0.00   19
  4  \w    -22.00  88.00   2.00   59.25    --   19.23  19.00  60.00   55
;
_diffrn_measurement_device 'four-circle diffractometer'
_diffrn_measurement_device_type 'SuperNova, Single source at offset, Eos'
_diffrn_measurement_method '\w scans'
_diffrn_radiation_type MoK\a
_diffrn_radiation_wavelength 0.71073
_diffrn_reflns_av_R_equivalents 0.0358
_diffrn_reflns_av_unetI/netI 0.0817
_diffrn_reflns_Laue_measured_fraction_full 0.990
_diffrn_reflns_Laue_measured_fraction_max 0.990
_diffrn_reflns_limit_h_max 7
_diffrn_reflns_limit_h_min -7
_diffrn_reflns_limit_k_max 14
_diffrn_reflns_limit_k_min -13
_diffrn_reflns_limit_l_max 16
_diffrn_reflns_limit_l_min -16
_diffrn_reflns_number 5516
_diffrn_reflns_point_group_measured_fraction_full 0.990
_diffrn_reflns_point_group_measured_fraction_max 0.990
_diffrn_reflns_theta_full 26.000
_diffrn_reflns_theta_max 25.993
_diffrn_reflns_theta_min 2.869
_exptl_absorpt_coefficient_mu 0.356
_exptl_absorpt_correction_T_max 0.989
_exptl_absorpt_correction_T_min 0.978
_exptl_absorpt_correction_type analytical
_exptl_absorpt_process_details
;
CrysAlisPro 1.171.38.41 (Rigaku Oxford Diffraction, 2015)
Analytical numeric absorption correction using a multifaceted crystal
            model based on expressions derived by R.C. Clark & J.S. Reid.
(Clark, R. C. & Reid, J. S. (1995). Acta Cryst. A51, 887-897)
Empirical absorption correction using spherical harmonics,
 implemented in SCALE3 ABSPACK scaling algorithm.
;
_exptl_crystal_colour 'clear light orange'
_exptl_crystal_colour_lustre clear
_exptl_crystal_colour_modifier light
_exptl_crystal_colour_primary orange
_exptl_crystal_density_diffrn 1.608
_exptl_crystal_description plate
_exptl_crystal_F_000 444
_exptl_crystal_size_max 0.158
_exptl_crystal_size_mid 0.117
_exptl_crystal_size_min 0.073
_refine_diff_density_max 0.397
_refine_diff_density_min -0.438
_refine_diff_density_rms 0.078
_refine_ls_extinction_method none
_refine_ls_goodness_of_fit_ref 1.092
_refine_ls_hydrogen_treatment mixed
_refine_ls_matrix_type full
_refine_ls_number_parameters 298
_refine_ls_number_reflns 3497
_refine_ls_number_restraints 37
_refine_ls_restrained_S_all 1.118
_refine_ls_R_factor_all 0.0954
_refine_ls_R_factor_gt 0.0622
_refine_ls_shift/su_max 0.000
_refine_ls_shift/su_mean 0.000
_refine_ls_structure_factor_coef Fsqd
_refine_ls_weighting_details 'w=1/[\s^2^(Fo^2^)+(0.0524P)^2^+0.3998P] where P=(Fo^2^+2Fc^2^)/3'
_refine_ls_weighting_scheme calc
_refine_ls_wR_factor_gt 0.1343
_refine_ls_wR_factor_ref 0.1555
_reflns_Friedel_coverage 0.000
_reflns_number_gt 2434
_reflns_number_total 3497
_reflns_threshold_expression 'I > 2\s(I)'
_cod_data_source_file c7dt03243a3.cif
_cod_data_source_block 3f-OTf
_cod_database_code 7044714
_shelxl_version_number 2013-4
_shelx_space_group_comment
;
The symmetry employed for this shelxl refinement is uniquely defined
by the following loop, which should always be used as a source of
symmetry information in preference to the above space-group names.
They are only intended as comments.
;
_olex2_refinement_description
;
1. Fixed Uiso
 At 1.2 times of:
  All C(H) groups
 At 1.5 times of:
  All C(H,H,H) groups
2. Restrained distances
 N5-H5A
 0.81 with sigma of 0.02
3. Uiso/Uaniso restraints and constraints
F2A \\sim F3A \\sim F1A: within 2.5A with sigma of 0.01 and sigma for terminal
atoms of 0.01
F1B \\sim F3B \\sim F2B: within 2.5A with sigma of 0.01 and sigma for terminal
atoms of 0.01
4. Others
 Sof(F1B)=Sof(F2B)=Sof(F3B)=1-FVAR(1)
 Sof(F1A)=Sof(F2A)=Sof(F3A)=FVAR(1)
5.a Aromatic/amide H refined with riding coordinates:
 C2(H2), C3(H3), C4(H4), C9(H9), C10(H10), C11(H11), C12(H12)
5.b Idealised Me refined as rotating group:
 C14(H14A,H14B,H14C)
;
_olex2_submission_special_instructions 'No special instructions were received'
_oxdiff_exptl_absorpt_empirical_details
;
Empirical correction (ABSPACK) includes:
- Absorption correction using spherical harmonics
- Frame scaling
;

loop_
_space_group_symop_operation_xyz
'x, y, z'
'-x, -y, -z'

loop_
_atom_site_label
_atom_site_type_symbol
_atom_site_fract_x
_atom_site_fract_y
_atom_site_fract_z
_atom_site_U_iso_or_equiv
_atom_site_adp_type
_atom_site_occupancy
_atom_site_site_symmetry_order
_atom_site_calc_flag
_atom_site_refinement_flags_posn
_atom_site_refinement_flags_adp
_atom_site_refinement_flags_occupancy
_atom_site_disorder_assembly
_atom_site_disorder_group
S1 S -0.18870(17) 0.21253(10) 0.24667(8) 0.0337(3) Uani 1 1 d . . . . .
N1 N 0.2116(6) 0.4545(3) 0.4001(3) 0.0305(8) Uani 1 1 d . . . . .
H1A H 0.232(6) 0.523(4) 0.410(3) 0.034(11) Uiso 1 1 d . . . . .
H1B H 0.304(7) 0.387(4) 0.430(3) 0.041(12) Uiso 1 1 d . . . . .
N2 N 0.0260(5) 0.3508(3) 0.3242(2) 0.0238(7) Uani 1 1 d . . . . .
N3 N 0.1999(5) 0.2805(3) 0.1182(2) 0.0250(7) Uani 1 1 d . . . . .
N4 N 0.1799(5) 0.1085(3) 0.0173(2) 0.0275(7) Uani 1 1 d . . . . .
N5 N -0.1499(6) 0.0406(4) 0.1265(3) 0.0375(9) Uani 1 1 d D . . . .
H5A H -0.229(6) 0.038(4) 0.180(2) 0.033(12) Uiso 1 1 d D . . . .
H5B H -0.149(8) -0.002(4) 0.092(4) 0.050(14) Uiso 1 1 d . . . . .
C1 C 0.0507(6) 0.4523(3) 0.3485(3) 0.0242(8) Uani 1 1 d . . . . .
C2 C -0.0962(6) 0.5535(3) 0.3183(3) 0.0282(9) Uani 1 1 d . . . . .
H2 H -0.0843 0.6231 0.3377 0.034 Uiso 1 1 calc R . . . .
C3 C -0.2537(6) 0.5515(3) 0.2617(3) 0.0299(9) Uani 1 1 d . . . . .
H3 H -0.3519 0.6199 0.2409 0.036 Uiso 1 1 calc R . . . .
C4 C -0.2724(6) 0.4482(4) 0.2335(3) 0.0298(9) Uani 1 1 d . . . . .
H4 H -0.3803 0.4477 0.1919 0.036 Uiso 1 1 calc R . . . .
C5 C -0.1360(6) 0.3490(4) 0.2660(3) 0.0282(9) Uani 1 1 d . . . . .
C6 C 0.0360(6) 0.2066(3) 0.1450(3) 0.0279(9) Uani 1 1 d . . . . .
C7 C 0.0228(6) 0.1156(3) 0.0948(3) 0.0268(8) Uani 1 1 d . . . . .
C8 C 0.3572(6) 0.1839(3) -0.0114(3) 0.0239(8) Uani 1 1 d . . . . .
C9 C 0.5339(6) 0.1743(4) -0.0909(3) 0.0306(9) Uani 1 1 d . . . . .
H9 H 0.5279 0.1169 -0.1255 0.037 Uiso 1 1 calc R . . . .
C10 C 0.7139(7) 0.2472(4) -0.1182(3) 0.0356(10) Uani 1 1 d . . . . .
H10 H 0.8327 0.2397 -0.1714 0.043 Uiso 1 1 calc R . . . .
C11 C 0.7246(7) 0.3333(4) -0.0682(3) 0.0358(10) Uani 1 1 d . . . . .
H11 H 0.8496 0.3841 -0.0882 0.043 Uiso 1 1 calc R . . . .
C12 C 0.5569(7) 0.3439(3) 0.0083(3) 0.0317(9) Uani 1 1 d . . . . .
H12 H 0.5656 0.4020 0.0418 0.038 Uiso 1 1 calc R . . . .
C13 C 0.3695(6) 0.2699(3) 0.0389(3) 0.0244(8) Uani 1 1 d . . . . .
C14 C 0.1739(6) 0.2448(3) 0.3620(3) 0.0319(9) Uani 1 1 d . . . . .
H14A H 0.3231 0.2632 0.3209 0.048 Uiso 1 1 calc GR . . . .
H14B H 0.1192 0.1734 0.3528 0.048 Uiso 1 1 calc GR . . . .
H14C H 0.1783 0.2270 0.4378 0.048 Uiso 1 1 calc GR . . . .
S2 S 0.57672(18) 0.23308(9) 0.58875(8) 0.0324(3) Uani 1 1 d . . . . .
F1A F 0.896(3) 0.0786(18) 0.5752(17) 0.066(4) Uani 0.47(4) 1 d . U P A 1
F1B F 0.862(3) 0.0650(14) 0.5511(12) 0.066(4) Uani 0.53(4) 1 d . U P A 2
F2A F 0.581(3) 0.0122(12) 0.5808(15) 0.059(3) Uani 0.47(4) 1 d . U P A 1
F2B F 0.5312(19) 0.0055(10) 0.6228(17) 0.076(3) Uani 0.53(4) 1 d . U P A 2
F3A F 0.666(3) 0.0167(12) 0.7227(12) 0.053(3) Uani 0.47(4) 1 d . U P A 1
F3B F 0.745(3) 0.0391(16) 0.7155(12) 0.067(3) Uani 0.53(4) 1 d . U P A 2
O1 O 0.5530(5) 0.2701(3) 0.4793(2) 0.0456(8) Uani 1 1 d . . . . .
O2 O 0.7419(7) 0.2967(3) 0.6078(3) 0.0780(12) Uani 1 1 d . . . . .
O3 O 0.3733(6) 0.2163(4) 0.6623(3) 0.0727(12) Uani 1 1 d . . . . .
C15 C 0.6880(8) 0.0783(4) 0.6192(3) 0.0401(11) Uani 1 1 d . . . . .

loop_
_atom_site_aniso_label
_atom_site_aniso_U_11
_atom_site_aniso_U_22
_atom_site_aniso_U_33
_atom_site_aniso_U_23
_atom_site_aniso_U_13
_atom_site_aniso_U_12
S1 0.0294(6) 0.0403(6) 0.0417(6) -0.0277(5) -0.0026(5) -0.0042(5)
N1 0.033(2) 0.0245(19) 0.040(2) -0.0160(16) -0.0117(16) 0.0023(16)
N2 0.0240(16) 0.0234(16) 0.0264(16) -0.0119(13) -0.0032(13) -0.0009(13)
N3 0.0317(18) 0.0241(16) 0.0241(16) -0.0129(13) -0.0085(14) 0.0025(14)
N4 0.0316(18) 0.0279(17) 0.0288(17) -0.0154(14) -0.0092(14) 0.0018(14)
N5 0.038(2) 0.046(2) 0.042(2) -0.032(2) 0.0011(18) -0.0123(18)
C1 0.027(2) 0.0239(19) 0.0223(19) -0.0099(15) -0.0004(16) -0.0047(16)
C2 0.030(2) 0.025(2) 0.030(2) -0.0121(17) 0.0003(17) -0.0001(17)
C3 0.029(2) 0.031(2) 0.028(2) -0.0107(17) -0.0028(17) 0.0056(17)
C4 0.029(2) 0.039(2) 0.025(2) -0.0153(17) -0.0057(17) 0.0013(18)
C5 0.026(2) 0.038(2) 0.026(2) -0.0181(17) -0.0024(16) -0.0029(18)
C6 0.028(2) 0.030(2) 0.032(2) -0.0177(17) -0.0069(17) 0.0021(17)
C7 0.031(2) 0.027(2) 0.028(2) -0.0140(17) -0.0092(17) -0.0009(17)
C8 0.031(2) 0.0202(18) 0.0232(19) -0.0084(15) -0.0100(16) 0.0022(16)
C9 0.035(2) 0.032(2) 0.029(2) -0.0158(17) -0.0086(17) 0.0046(18)
C10 0.038(2) 0.038(2) 0.029(2) -0.0119(18) 0.0001(18) -0.002(2)
C11 0.044(3) 0.035(2) 0.029(2) -0.0092(18) -0.0054(19) -0.010(2)
C12 0.048(3) 0.025(2) 0.026(2) -0.0111(17) -0.0085(18) -0.0034(19)
C13 0.032(2) 0.0192(18) 0.0245(19) -0.0074(15) -0.0117(16) 0.0011(16)
C14 0.033(2) 0.025(2) 0.043(2) -0.0169(18) -0.0120(19) 0.0033(17)
S2 0.0422(6) 0.0250(5) 0.0375(6) -0.0167(4) -0.0162(5) 0.0066(4)
F1A 0.050(5) 0.057(6) 0.077(7) -0.019(5) 0.008(4) 0.018(4)
F1B 0.081(7) 0.042(4) 0.061(5) -0.023(3) 0.027(4) 0.012(4)
F2A 0.086(7) 0.041(4) 0.066(6) -0.035(4) -0.019(4) 0.000(4)
F2B 0.087(5) 0.040(3) 0.095(7) -0.027(4) 0.025(5) -0.032(3)
F3A 0.069(7) 0.034(4) 0.046(4) -0.006(3) -0.005(5) 0.009(4)
F3B 0.086(7) 0.054(5) 0.050(4) -0.007(4) -0.015(5) 0.028(5)
O1 0.057(2) 0.0456(18) 0.0309(16) -0.0061(14) -0.0150(14) 0.0046(16)
O2 0.092(3) 0.0368(19) 0.131(3) -0.034(2) -0.075(3) 0.0010(19)
O3 0.060(2) 0.086(3) 0.058(2) -0.0240(19) 0.0085(19) 0.030(2)
C15 0.054(3) 0.028(2) 0.034(2) -0.0106(19) 0.002(2) 0.001(2)

loop_
_atom_type_symbol
_atom_type_description
_atom_type_scat_dispersion_real
_atom_type_scat_dispersion_imag
_atom_type_scat_source
C C 0.0033 0.0016 'International Tables Vol C Tables 4.2.6.8 and 6.1.1.4'
H H 0.0000 0.0000 'International Tables Vol C Tables 4.2.6.8 and 6.1.1.4'
F F 0.0171 0.0103 'International Tables Vol C Tables 4.2.6.8 and 6.1.1.4'
N N 0.0061 0.0033 'International Tables Vol C Tables 4.2.6.8 and 6.1.1.4'
O O 0.0106 0.0060 'International Tables Vol C Tables 4.2.6.8 and 6.1.1.4'
S S 0.1246 0.1234 'International Tables Vol C Tables 4.2.6.8 and 6.1.1.4'

loop_
_exptl_crystal_face_index_h
_exptl_crystal_face_index_k
_exptl_crystal_face_index_l
_exptl_crystal_face_perp_dist
-4 -4 13 0.0455
3 3 -14 0.0420
0 -6 -19 0.0482
-7 8 4 0.0441
7 -8 -3 0.0311
-6 -13 -7 0.0787
5 14 9 0.0464
-7 9 0 0.0331

loop_
_geom_angle_atom_site_label_1
_geom_angle_atom_site_label_2
_geom_angle_atom_site_label_3
_geom_angle
C5 S1 C6 101.67(17)
H1A N1 H1B 117(4)
C1 N1 H1A 118(3)
C1 N1 H1B 125(3)
C1 N2 C5 120.3(3)
C1 N2 C14 118.0(3)
C5 N2 C14 121.7(3)
C6 N3 C13 117.1(3)
C7 N4 C8 118.5(3)
H5A N5 H5B 128(4)
C7 N5 H5A 117(3)
C7 N5 H5B 114(3)
N1 C1 N2 119.6(4)
N1 C1 C2 120.9(3)
N2 C1 C2 119.5(3)
C1 C2 H2 120.0
C3 C2 C1 120.0(3)
C3 C2 H2 120.0
C2 C3 H3 120.0
C2 C3 C4 120.0(4)
C4 C3 H3 120.0
C3 C4 H4 120.0
C5 C4 C3 119.9(4)
C5 C4 H4 120.0
N2 C5 S1 120.4(3)
C4 C5 S1 119.0(3)
C4 C5 N2 120.2(3)
N3 C6 S1 120.4(3)
N3 C6 C7 123.2(3)
C7 C6 S1 116.4(3)
N4 C7 N5 119.8(3)
N4 C7 C6 119.6(3)
N5 C7 C6 120.6(3)
N4 C8 C9 119.9(3)
N4 C8 C13 121.2(3)
C9 C8 C13 118.9(3)
C8 C9 H9 119.9
C10 C9 C8 120.2(3)
C10 C9 H9 119.9
C9 C10 H10 119.7
C9 C10 C11 120.6(4)
C11 C10 H10 119.7
C10 C11 H11 120.0
C12 C11 C10 120.1(4)
C12 C11 H11 120.0
C11 C12 H12 119.6
C11 C12 C13 120.9(3)
C13 C12 H12 119.6
N3 C13 C8 120.3(3)
N3 C13 C12 120.4(3)
C12 C13 C8 119.3(3)
N2 C14 H14A 109.5
N2 C14 H14B 109.5
N2 C14 H14C 109.5
H14A C14 H14B 109.5
H14A C14 H14C 109.5
H14B C14 H14C 109.5
O1 S2 O3 114.9(2)
O1 S2 C15 104.22(19)
O2 S2 O1 113.9(2)
O2 S2 O3 115.8(3)
O2 S2 C15 103.4(2)
O3 S2 C15 102.2(2)
F1A C15 S2 110.6(9)
F1A C15 F2A 106.8(8)
F1A C15 F3A 110.0(9)
F1B C15 S2 114.6(7)
F1B C15 F2B 108.7(8)
F1B C15 F3B 107.8(8)
F2A C15 S2 111.4(6)
F2B C15 S2 108.8(6)
F2B C15 F3B 106.8(7)
F3A C15 S2 113.0(7)
F3A C15 F2A 104.8(8)
F3B C15 S2 110.0(7)

loop_
_geom_bond_atom_site_label_1
_geom_bond_atom_site_label_2
_geom_bond_distance
S1 C5 1.767(4)
S1 C6 1.780(4)
N1 H1A 0.88(4)
N1 H1B 0.94(5)
N1 C1 1.322(5)
N2 C1 1.363(4)
N2 C5 1.388(5)
N2 C14 1.466(5)
N3 C6 1.297(4)
N3 C13 1.387(4)
N4 C7 1.312(4)
N4 C8 1.371(5)
N5 H5A 0.794(19)
N5 H5B 0.79(5)
N5 C7 1.343(5)
C1 C2 1.410(5)
C2 H2 0.9500
C2 C3 1.350(5)
C3 H3 0.9500
C3 C4 1.406(5)
C4 H4 0.9500
C4 C5 1.358(5)
C6 C7 1.464(5)
C8 C9 1.411(5)
C8 C13 1.412(5)
C9 H9 0.9500
C9 C10 1.369(5)
C10 H10 0.9500
C10 C11 1.409(5)
C11 H11 0.9500
C11 C12 1.354(5)
C12 H12 0.9500
C12 C13 1.409(5)
C14 H14A 0.9800
C14 H14B 0.9800
C14 H14C 0.9800
S2 O1 1.427(3)
S2 O2 1.418(3)
S2 O3 1.430(3)
S2 C15 1.806(4)
F1A C15 1.309(18)
F1B C15 1.315(16)
F2A C15 1.340(13)
F2B C15 1.322(12)
F3A C15 1.320(16)
F3B C15 1.327(15)

loop_
_geom_hbond_atom_site_label_D
_geom_hbond_atom_site_label_H
_geom_hbond_atom_site_label_A
_geom_hbond_distance_DH
_geom_hbond_distance_HA
_geom_hbond_distance_DA
_geom_hbond_angle_DHA
_geom_hbond_site_symmetry_A
N1 H1A O2 0.88(4) 2.04(4) 2.901(5) 164(4) 2_666
N1 H1B O1 0.94(5) 2.01(5) 2.935(5) 167(3) .
N5 H5B N4 0.79(5) 2.29(5) 3.076(5) 173(5) 2

loop_
_geom_torsion_atom_site_label_1
_geom_torsion_atom_site_label_2
_geom_torsion_atom_site_label_3
_geom_torsion_atom_site_label_4
_geom_torsion
S1 C6 C7 N4 178.2(3)
S1 C6 C7 N5 -1.0(5)
N1 C1 C2 C3 177.2(3)
N2 C1 C2 C3 -2.9(5)
N3 C6 C7 N4 -1.5(6)
N3 C6 C7 N5 179.3(4)
N4 C8 C9 C10 -178.5(4)
N4 C8 C13 N3 -0.6(5)
N4 C8 C13 C12 178.8(3)
C1 N2 C5 S1 -173.1(2)
C1 N2 C5 C4 -0.6(5)
C1 C2 C3 C4 0.5(5)
C2 C3 C4 C5 1.9(5)
C3 C4 C5 S1 170.8(3)
C3 C4 C5 N2 -1.8(5)
C5 S1 C6 N3 10.6(4)
C5 S1 C6 C7 -169.1(3)
C5 N2 C1 N1 -177.2(3)
C5 N2 C1 C2 3.0(5)
C6 S1 C5 N2 -77.5(3)
C6 S1 C5 C4 109.9(3)
C6 N3 C13 C8 1.7(5)
C6 N3 C13 C12 -177.7(4)
C7 N4 C8 C9 177.0(3)
C7 N4 C8 C13 -1.6(5)
C8 N4 C7 N5 -178.2(4)
C8 N4 C7 C6 2.6(5)
C8 C9 C10 C11 -0.5(6)
C9 C8 C13 N3 -179.2(3)
C9 C8 C13 C12 0.2(5)
C9 C10 C11 C12 0.6(6)
C10 C11 C12 C13 -0.2(6)
C11 C12 C13 N3 179.2(4)
C11 C12 C13 C8 -0.1(6)
C13 N3 C6 S1 179.6(3)
C13 N3 C6 C7 -0.7(6)
C13 C8 C9 C10 0.1(6)
C14 N2 C1 N1 3.2(5)
C14 N2 C1 C2 -176.7(3)
C14 N2 C5 S1 6.5(4)
C14 N2 C5 C4 179.0(3)
O1 S2 C15 F1A 73.4(12)
O1 S2 C15 F1B 50.2(11)
O1 S2 C15 F2A -45.1(11)
O1 S2 C15 F2B -71.7(11)
O1 S2 C15 F3A -162.8(10)
O1 S2 C15 F3B 171.7(11)
O2 S2 C15 F1A -46.0(12)
O2 S2 C15 F1B -69.2(11)
O2 S2 C15 F2A -164.6(11)
O2 S2 C15 F2B 168.9(11)
O2 S2 C15 F3A 77.8(11)
O2 S2 C15 F3B 52.3(11)
O3 S2 C15 F1A -166.6(11)
O3 S2 C15 F1B 170.2(11)
O3 S2 C15 F2A 74.8(11)
O3 S2 C15 F2B 48.3(11)
O3 S2 C15 F3A -42.8(11)
O3 S2 C15 F3B -68.3(11)
